data_4069871
loop_
_publ_author_name
'Rabe, Gerd W.'
'Riederer, Florian A.'
'Zhang-Presse, Mei'
'Rheingold, Arnold L.'

_publ_section_title
;
 Flexible Coordination Mode of a Donor-Functionalized Terphenyl Ligand in
 Monomeric Cp-Based Lanthanocenes
;
_journal_issue 17
_journal_name_full Organometallics
_journal_page_first 5277
_journal_paper_doi 10.1021/om900465c
_journal_volume 28
_journal_year 2009
_chemical_formula_sum 'C20 H20 O2 Sm'
_chemical_formula_weight 442.71
_chemical_name_systematic
; 

 ? 

;
_space_group_IT_number 92
_symmetry_cell_setting tetragonal
_symmetry_space_group_name_Hall 'P 4abw 2nw'
_symmetry_space_group_name_H-M 'P 41 21 2'
_atom_sites_solution_hydrogens geom
_atom_sites_solution_primary direct
_atom_sites_solution_secondary difmap
_audit_creation_method SHELXL-97
_cell_angle_alpha 90.00
_cell_angle_beta 90.00
_cell_angle_gamma 90.00
_cell_formula_units_Z 4
_cell_length_a 9.4197(3)
_cell_length_b 9.4197(3)
_cell_length_c 26.592(2)
_cell_measurement_reflns_used 5658
_cell_measurement_temperature 100(2)
_cell_measurement_theta_max 27.53
_cell_measurement_theta_min 2.65
_cell_volume 2359.5(2)
_computing_cell_refinement 'Bruker SMART'
_computing_data_collection 'Bruker SMART'
_computing_data_reduction 'Bruker SAINT'
_computing_molecular_graphics 'Bruker SHELXTL'
_computing_publication_material 'Bruker SHELXTL'
_computing_structure_refinement 'SHELXL-97 (Sheldrick, 1997)'
_computing_structure_solution 'SHELXS-97 (Sheldrick, 1990)'
_diffrn_ambient_temperature 100(2)
_diffrn_measured_fraction_theta_full 0.992
_diffrn_measured_fraction_theta_max 0.992
_diffrn_measurement_device_type 'CCD area detector'
_diffrn_measurement_method 'phi and omega scans'
_diffrn_radiation_monochromator graphite
_diffrn_radiation_source 'fine-focus sealed tube'
_diffrn_radiation_type MoK\a
_diffrn_radiation_wavelength 0.71073
_diffrn_reflns_av_R_equivalents 0.0267
_diffrn_reflns_av_sigmaI/netI 0.0240
_diffrn_reflns_limit_h_max 12
_diffrn_reflns_limit_h_min -11
_diffrn_reflns_limit_k_max 10
_diffrn_reflns_limit_k_min -12
_diffrn_reflns_limit_l_max 34
_diffrn_reflns_limit_l_min -34
_diffrn_reflns_number 13659
_diffrn_reflns_theta_full 27.53
_diffrn_reflns_theta_max 27.53
_diffrn_reflns_theta_min 2.29
_exptl_absorpt_coefficient_mu 2.493
_exptl_absorpt_correction_T_max 0.5217
_exptl_absorpt_correction_T_min 0.5217
_exptl_absorpt_correction_type multi-scan
_exptl_absorpt_process_details sadabs
_exptl_crystal_colour yellow
_exptl_crystal_density_diffrn 1.246
_exptl_crystal_density_method 'not measured'
_exptl_crystal_description block
_exptl_crystal_F_000 872
_exptl_crystal_size_max 0.30
_exptl_crystal_size_mid 0.30
_exptl_crystal_size_min 0.30
_refine_diff_density_max 0.602
_refine_diff_density_min -0.266
_refine_diff_density_rms 0.073
_refine_ls_abs_structure_details 'Flack H D (1983), Acta Cryst. A39, 876-881'
_refine_ls_abs_structure_Flack 0.015(13)
_refine_ls_extinction_method none
_refine_ls_goodness_of_fit_ref 1.090
_refine_ls_hydrogen_treatment constr
_refine_ls_matrix_type full
_refine_ls_number_parameters 151
_refine_ls_number_reflns 2685
_refine_ls_number_restraints 0
_refine_ls_restrained_S_all 1.090
_refine_ls_R_factor_all 0.0187
_refine_ls_R_factor_gt 0.0179
_refine_ls_shift/su_max 0.017
_refine_ls_shift/su_mean 0.003
_refine_ls_structure_factor_coef Fsqd
_refine_ls_weighting_details 'calc w=1/[\s^2^(Fo^2^)+(0.0250P)^2^+0.2000P] where P=(Fo^2^+2Fc^2^)/3'
_refine_ls_weighting_scheme calc
_refine_ls_wR_factor_gt 0.0451
_refine_ls_wR_factor_ref 0.0453
_reflns_number_gt 2606
_reflns_number_total 2685
_reflns_threshold_expression >2sigma(I)
_cod_data_source_file om900465c_si_002.cif
_cod_data_source_block rab83
_cod_depositor_comments
;
The following automatic conversions were performed:

'_symmetry_cell_setting' value 'Tetragonal' changed to 'tetragonal'
according to /home/saulius/struct/CIF-dictionaries/cif_core.dic
dictionary named 'cif_core.dic' version 2.4.2 from 2011-04-26.

Automatic conversion script
Id: cif_fix_values 1715 2011-07-08 13:25:40Z adriana 
;
_cod_original_sg_symbol_H-M P4(1)2(1)2
_cod_database_code 4069871

loop_
_symmetry_equiv_pos_as_xyz
'x, y, z'
'-x, -y, z+1/2'
'-y+1/2, x+1/2, z+1/4'
'y+1/2, -x+1/2, z+3/4'
'-x+1/2, y+1/2, -z+1/4'
'x+1/2, -y+1/2, -z+3/4'
'y, x, -z'
'-y, -x, -z+1/2'

loop_
_atom_site_label
_atom_site_type_symbol
_atom_site_fract_x
_atom_site_fract_y
_atom_site_fract_z
_atom_site_U_iso_or_equiv
_atom_site_adp_type
_atom_site_occupancy
_atom_site_symmetry_multiplicity
_atom_site_calc_flag
_atom_site_refinement_flags
Sm1 Sm 0.923042(11) 0.923042(11) 0.0000 0.01537(5) Uani 1 2 d S
O1 O 0.80248(17) 1.16530(17) 0.00981(5) 0.0201(4) Uani 1 1 d .
C1 C 0.7711(3) 0.7465(3) 0.06146(9) 0.0323(7) Uani 1 1 d .
H1A H 0.6985 0.6763 0.0499 0.039 Uiso 1 1 calc R
C2 C 0.9121(3) 0.7148(3) 0.07268(9) 0.0253(6) Uani 1 1 d .
H2A H 0.9568 0.6188 0.0702 0.030 Uiso 1 1 calc R
C3 C 0.9708(3) 0.8337(3) 0.09807(8) 0.0226(6) Uani 1 1 d .
H3A H 1.0642 0.8356 0.1159 0.027 Uiso 1 1 calc R
C4 C 0.8648(3) 0.9379(3) 0.10153(9) 0.0242(6) Uani 1 1 d .
H4A H 0.8701 1.0257 0.1226 0.029 Uiso 1 1 calc R
C5 C 0.7415(3) 0.8846(3) 0.07863(9) 0.0311(7) Uani 1 1 d .
H5A H 0.6447 0.9272 0.0815 0.037 Uiso 1 1 calc R
C7 C 0.8210(3) 1.2490(3) -0.03377(9) 0.0193(5) Uani 1 1 d .
C8 C 0.7001(3) 1.2874(3) -0.06001(9) 0.0225(5) Uani 1 1 d .
H8A H 0.6087 1.2652 -0.0470 0.027 Uiso 1 1 calc R
C9 C 0.7135(3) 1.3584(3) -0.10539(9) 0.0247(6) Uani 1 1 d .
H9A H 0.6315 1.3846 -0.1240 0.030 Uiso 1 1 calc R
C10 C 0.8474(3) 1.3908(3) -0.12346(9) 0.0243(6) Uani 1 1 d .
H10A H 0.8574 1.4369 -0.1550 0.029 Uiso 1 1 calc R
C11 C 0.9663(3) 1.3565(3) -0.09572(9) 0.0212(5) Uani 1 1 d .
H11A H 1.0572 1.3823 -0.1082 0.025 Uiso 1 1 calc R
C12 C 0.9572(2) 1.2843(2) -0.04936(8) 0.0176(5) Uani 1 1 d .
C13 C 1.0912(2) 1.2487(2) -0.02161(8) 0.0164(4) Uani 1 1 d .
C14 C 1.1964(3) 1.3541(3) -0.02086(9) 0.0228(5) Uani 1 1 d .
H14A H 1.1770 1.4448 -0.0349 0.027 Uiso 1 1 calc R
C15 C 1.3272(2) 1.3272(2) 0.0000 0.0257(7) Uani 1 2 d S
H15A H 1.3985 1.3985 0.0000 0.031 Uiso 1 2 calc SR
C16 C 1.1122(2) 1.1122(2) 0.0000 0.0160(6) Uani 1 2 d S
C17 C 0.7598(3) 1.2517(3) 0.05224(8) 0.0281(6) Uani 1 1 d .
H17A H 0.7163 1.3397 0.0400 0.042 Uiso 1 1 calc R
H17B H 0.8432 1.2745 0.0727 0.042 Uiso 1 1 calc R
H17C H 0.6909 1.1993 0.0727 0.042 Uiso 1 1 calc R

loop_
_atom_site_aniso_label
_atom_site_aniso_U_11
_atom_site_aniso_U_22
_atom_site_aniso_U_33
_atom_site_aniso_U_23
_atom_site_aniso_U_13
_atom_site_aniso_U_12
Sm1 0.01765(6) 0.01765(6) 0.01083(8) 0.00075(5) -0.00075(5) -0.00430(6)
O1 0.0214(8) 0.0260(9) 0.0129(8) 0.0004(6) 0.0042(6) 0.0011(7)
C1 0.0341(16) 0.0409(17) 0.0221(11) 0.0146(12) -0.0026(12) -0.0198(13)
C2 0.0344(15) 0.0244(13) 0.0171(11) 0.0090(10) 0.0007(11) -0.0050(12)
C3 0.0207(13) 0.0359(15) 0.0112(10) 0.0065(10) 0.0010(9) -0.0016(11)
C4 0.0253(13) 0.0357(15) 0.0117(10) 0.0043(10) 0.0044(9) 0.0020(12)
C5 0.0155(13) 0.058(2) 0.0192(12) 0.0171(13) 0.0046(10) -0.0015(12)
C7 0.0252(12) 0.0165(12) 0.0162(11) -0.0024(9) -0.0012(10) 0.0024(9)
C8 0.0217(14) 0.0223(14) 0.0234(11) -0.0041(11) -0.0003(10) 0.0009(9)
C9 0.0324(14) 0.0170(12) 0.0248(12) -0.0012(10) -0.0094(11) 0.0046(10)
C10 0.0368(16) 0.0154(13) 0.0208(12) 0.0021(10) -0.0043(11) 0.0020(10)
C11 0.0287(14) 0.0128(12) 0.0221(12) -0.0011(10) 0.0029(10) -0.0004(9)
C12 0.0238(13) 0.0140(11) 0.0150(10) -0.0029(9) 0.0003(9) 0.0010(9)
C13 0.0200(12) 0.0162(11) 0.0130(9) -0.0027(9) 0.0007(9) 0.0004(10)
C14 0.0267(14) 0.0157(13) 0.0259(12) 0.0016(10) 0.0020(11) -0.0015(10)
C15 0.0211(10) 0.0211(10) 0.0350(18) -0.0007(13) 0.0007(13) -0.0065(13)
C16 0.0179(9) 0.0179(9) 0.0122(13) -0.0014(10) 0.0014(10) -0.0014(11)
C17 0.0262(15) 0.0401(17) 0.0179(11) -0.0080(12) 0.0033(11) 0.0016(11)

loop_
_atom_type_symbol
_atom_type_description
_atom_type_scat_dispersion_real
_atom_type_scat_dispersion_imag
_atom_type_scat_source
C C 0.0033 0.0016 'International Tables Vol C Tables 4.2.6.8 and 6.1.1.4'
H H 0.0000 0.0000 'International Tables Vol C Tables 4.2.6.8 and 6.1.1.4'
O O 0.0106 0.0060 'International Tables Vol C Tables 4.2.6.8 and 6.1.1.4'
Sm Sm -0.1638 3.4418 'International Tables Vol C Tables 4.2.6.8 and 6.1.1.4'

loop_
_geom_angle_atom_site_label_1
_geom_angle_atom_site_label_2
_geom_angle_atom_site_label_3
_geom_angle
_geom_angle_site_symmetry_1
_geom_angle_site_symmetry_3
C16 Sm1 O1 71.56(4) . .
C16 Sm1 O1 71.56(4) . 7
O1 Sm1 O1 143.12(7) . 7
C16 Sm1 C5 122.53(6) . .
O1 Sm1 C5 76.25(7) . .
O1 Sm1 C5 125.31(7) 7 .
C16 Sm1 C5 122.53(6) . 7
O1 Sm1 C5 125.30(7) . 7
O1 Sm1 C5 76.25(7) 7 7
C5 Sm1 C5 114.94(13) . 7
C16 Sm1 C1 143.10(5) . .
O1 Sm1 C1 104.39(8) . .
O1 Sm1 C1 104.92(8) 7 .
C5 Sm1 C1 29.83(9) . .
C5 Sm1 C1 90.43(9) 7 .
C16 Sm1 C1 143.10(5) . 7
O1 Sm1 C1 104.92(8) . 7
O1 Sm1 C1 104.39(8) 7 7
C5 Sm1 C1 90.43(9) . 7
C5 Sm1 C1 29.83(9) 7 7
C1 Sm1 C1 73.80(11) . 7
C16 Sm1 C2 121.99(6) . .
O1 Sm1 C2 123.09(7) . .
O1 Sm1 C2 77.83(7) 7 .
C5 Sm1 C2 48.98(9) . .
C5 Sm1 C2 94.97(8) 7 .
C1 Sm1 C2 29.41(9) . .
C1 Sm1 C2 91.38(8) 7 .
C16 Sm1 C2 121.98(6) . 7
O1 Sm1 C2 77.84(7) . 7
O1 Sm1 C2 123.08(7) 7 7
C5 Sm1 C2 94.97(8) . 7
C5 Sm1 C2 48.98(9) 7 7
C1 Sm1 C2 91.37(8) . 7
C1 Sm1 C2 29.40(9) 7 7
C2 Sm1 C2 116.03(11) . 7
C16 Sm1 C4 96.01(6) . .
O1 Sm1 C4 76.53(7) . .
O1 Sm1 C4 107.41(6) 7 .
C5 Sm1 C4 29.67(7) . .
C5 Sm1 C4 139.14(8) 7 .
C1 Sm1 C4 48.86(8) . .
C1 Sm1 C4 119.37(8) 7 .
C2 Sm1 C4 48.86(8) . .
C2 Sm1 C4 123.16(7) 7 .
C16 Sm1 C4 96.01(6) . 7
O1 Sm1 C4 107.41(6) . 7
O1 Sm1 C4 76.53(7) 7 7
C5 Sm1 C4 139.13(8) . 7
C5 Sm1 C4 29.66(7) 7 7
C1 Sm1 C4 119.37(8) . 7
C1 Sm1 C4 48.85(8) 7 7
C2 Sm1 C4 123.15(7) . 7
C2 Sm1 C4 48.86(8) 7 7
C4 Sm1 C4 167.97(11) . 7
C16 Sm1 C3 95.72(5) . .
O1 Sm1 C3 104.24(7) . .
O1 Sm1 C3 79.46(6) 7 .
C5 Sm1 C3 48.76(8) . .
C5 Sm1 C3 123.50(8) 7 .
C1 Sm1 C3 48.67(7) . .
C1 Sm1 C3 120.07(8) 7 .
C2 Sm1 C3 29.73(7) . .
C2 Sm1 C3 139.71(8) 7 .
C4 Sm1 C3 29.36(8) . .
C4 Sm1 C3 148.29(8) 7 .
C7 O1 C17 111.10(18) . .
C7 O1 Sm1 111.03(12) . .
C17 O1 Sm1 134.65(14) . .
C2 C1 C5 108.5(2) . .
C2 C1 Sm1 76.09(14) . .
C5 C1 Sm1 74.67(14) . .
C1 C2 C3 107.7(2) . .
C1 C2 Sm1 74.51(14) . .
C3 C2 Sm1 75.97(14) . .
C4 C3 C2 107.8(2) . .
C4 C3 Sm1 74.59(14) . .
C2 C3 Sm1 74.29(13) . .
C5 C4 C3 108.1(2) . .
C5 C4 Sm1 73.85(13) . .
C3 C4 Sm1 76.05(14) . .
C4 C5 C1 107.9(2) . .
C4 C5 Sm1 76.48(14) . .
C1 C5 Sm1 75.50(14) . .
C8 C7 C12 123.2(2) . .
C8 C7 O1 117.2(2) . .
C12 C7 O1 119.5(2) . .
C9 C8 C7 119.3(2) . .
C10 C9 C8 119.5(2) . .
C11 C10 C9 120.1(2) . .
C10 C11 C12 122.1(2) . .
C7 C12 C11 115.6(2) . .
C7 C12 C13 125.2(2) . .
C11 C12 C13 119.1(2) . .
C14 C13 C16 122.4(2) . .
C14 C13 C12 116.3(2) . .
C16 C13 C12 121.2(2) . .
C15 C14 C13 120.6(2) . .
C14 C15 C14 119.5(3) 7 .
C13 C16 C13 114.5(3) 7 .
C13 C16 Sm1 122.75(14) 7 .
C13 C16 Sm1 122.75(14) . .

loop_
_geom_bond_atom_site_label_1
_geom_bond_atom_site_label_2
_geom_bond_distance
_geom_bond_site_symmetry_2
Sm1 C16 2.520(3) .
Sm1 O1 2.5622(15) .
Sm1 O1 2.5623(15) 7
Sm1 C5 2.725(2) .
Sm1 C5 2.725(2) 7
Sm1 C1 2.736(2) .
Sm1 C1 2.736(2) 7
Sm1 C2 2.755(2) .
Sm1 C2 2.756(2) 7
Sm1 C4 2.759(2) .
Sm1 C4 2.759(2) 7
Sm1 C3 2.777(2) .
O1 C7 1.412(3) .
O1 C17 1.448(3) .
C1 C2 1.394(4) .
C1 C5 1.406(4) .
C2 C3 1.420(4) .
C3 C4 1.403(4) .
C4 C5 1.404(4) .
C7 C8 1.384(3) .
C7 C12 1.389(3) .
C8 C9 1.386(3) .
C9 C10 1.384(4) .
C10 C11 1.380(4) .
C11 C12 1.411(3) .
C12 C13 1.500(3) .
C13 C14 1.403(3) .
C13 C16 1.422(3) .
C14 C15 1.375(3) .
C15 C14 1.375(3) 7
C16 C13 1.422(3) 7
